data_7237405
loop_
_publ_author_name
'Wu, Zhenyue'
'Liu, Xitao'
'Ji, Chengmin'
'Li, Lina'
'Wang, Sasa'
'Sun, Zhihua'
'Zhang, Weichuan'
'Peng, Yu'
'Luo, Junhua'

_publ_section_title
;
 Above-room-temperature switching of quadratic nonlinear optical
 properties in a Bi--halide organic--inorganic hybrid
;
_journal_issue 35
_journal_name_full 'Journal of Materials Chemistry C'
_journal_page_first 9532
_journal_paper_doi 10.1039/C8TC02791A
_journal_volume 6
_journal_year 2018
_chemical_formula_sum 'C4 H16 Bi Br6 N3'
_chemical_formula_weight 794.64
_space_group_IT_number 19
_space_group_name_Hall 'P 2ac 2ab'
_space_group_name_H-M_alt 'P 21 21 21'
_symmetry_cell_setting orthorhombic
_symmetry_space_group_name_H-M 'P 21 21 21'
_atom_sites_solution_hydrogens geom
_atom_sites_solution_primary direct
_atom_sites_solution_secondary difmap
_audit_creation_method SHELXL-97
_audit_update_record
;
2018-04-18 deposited with the CCDC.
2018-08-02 downloaded from the CCDC.
;
_cell_angle_alpha 90.00
_cell_angle_beta 90.00
_cell_angle_gamma 90.00
_cell_formula_units_Z 4
_cell_length_a 14.0146(2)
_cell_length_b 7.15630(10)
_cell_length_c 16.2662(2)
_cell_measurement_reflns_used 6778
_cell_measurement_temperature 300(2)
_cell_measurement_theta_max 27.48
_cell_measurement_theta_min 2.50
_cell_volume 1631.38(4)
_computing_structure_refinement 'SHELXL-97 (Sheldrick, 1997)'
_computing_structure_solution 'SHELXS-97 (Sheldrick, 1990)'
_diffrn_ambient_temperature 300(2)
_diffrn_measured_fraction_theta_full 0.997
_diffrn_measured_fraction_theta_max 0.997
_diffrn_measurement_device_type 'CCD area detector'
_diffrn_radiation_monochromator graphite
_diffrn_radiation_source 'fine-focus sealed tube'
_diffrn_radiation_type MoK\a
_diffrn_radiation_wavelength 0.71073
_diffrn_reflns_av_R_equivalents 0.0463
_diffrn_reflns_av_sigmaI/netI 0.0565
_diffrn_reflns_limit_h_max 18
_diffrn_reflns_limit_h_min -17
_diffrn_reflns_limit_k_max 9
_diffrn_reflns_limit_k_min -9
_diffrn_reflns_limit_l_max 19
_diffrn_reflns_limit_l_min -21
_diffrn_reflns_number 11842
_diffrn_reflns_theta_full 27.49
_diffrn_reflns_theta_max 27.49
_diffrn_reflns_theta_min 2.50
_exptl_absorpt_coefficient_mu 25.479
_exptl_crystal_colour 'light yellow'
_exptl_crystal_density_diffrn 3.235
_exptl_crystal_density_method 'not measured'
_exptl_crystal_description block
_exptl_crystal_F_000 1416
_refine_diff_density_max 1.345
_refine_diff_density_min -2.045
_refine_diff_density_rms 0.339
_refine_ls_abs_structure_details 'Flack H D (1983), Acta Cryst. A39, 876-881'
_refine_ls_abs_structure_Flack 0.164(14)
_refine_ls_extinction_method none
_refine_ls_goodness_of_fit_ref 1.028
_refine_ls_hydrogen_treatment mixed
_refine_ls_matrix_type full
_refine_ls_number_parameters 129
_refine_ls_number_reflns 3730
_refine_ls_number_restraints 0
_refine_ls_restrained_S_all 1.028
_refine_ls_R_factor_all 0.0459
_refine_ls_R_factor_gt 0.0396
_refine_ls_shift/su_max 0.001
_refine_ls_shift/su_mean 0.000
_refine_ls_structure_factor_coef Fsqd
_refine_ls_weighting_details 'calc w=1/[\s^2^(Fo^2^)+(0.0690P)^2^+0.0000P] where P=(Fo^2^+2Fc^2^)/3'
_refine_ls_weighting_scheme calc
_refine_ls_wR_factor_gt 0.1077
_refine_ls_wR_factor_ref 0.1121
_reflns_number_gt 3347
_reflns_number_total 3730
_reflns_threshold_expression >2sigma(I)
_cod_data_source_file c8tc02791a2.cif
_cod_data_source_block c
_cod_original_sg_symbol_H-M P212121
_cod_database_code 7237405

loop_
_symmetry_equiv_pos_as_xyz
'x, y, z'
'-x+1/2, -y, z+1/2'
'x+1/2, -y+1/2, -z'
'-x, y+1/2, -z+1/2'

loop_
_atom_site_label
_atom_site_type_symbol
_atom_site_fract_x
_atom_site_fract_y
_atom_site_fract_z
_atom_site_U_iso_or_equiv
_atom_site_adp_type
_atom_site_occupancy
_atom_site_symmetry_multiplicity
_atom_site_calc_flag
_atom_site_refinement_flags
Bi1 Bi 0.74845(3) 0.95535(4) 0.371513(18) 0.02825(12) Uani 1 1 d .
Br3 Br 0.86060(8) 1.11767(15) 0.50698(6) 0.0365(3) Uani 1 1 d .
Br2 Br 0.61558(8) 0.80474(15) 0.48885(6) 0.0368(3) Uani 1 1 d .
Br5 Br 0.85023(12) 0.6234(2) 0.38609(9) 0.0627(4) Uani 1 1 d .
Br4 Br 0.88582(10) 1.09881(19) 0.25795(7) 0.0479(3) Uani 1 1 d .
Br1 Br 0.64694(9) 0.79593(15) 0.24092(6) 0.0377(3) Uani 1 1 d .
Br6 Br 0.61561(10) 1.26446(16) 0.35428(7) 0.0470(3) Uani 1 1 d .
N2 N 0.7459(7) 0.4914(12) 0.5951(5) 0.0359(19) Uani 1 1 d .
H2A H 0.7347 0.5347 0.5440 0.043 Uiso 1 1 calc R
H2B H 0.7851 0.3923 0.5906 0.043 Uiso 1 1 calc R
C1 C 0.8986(8) 0.6500(15) 0.6157(6) 0.039(3) Uani 1 1 d .
H1A H 0.9315 0.5362 0.6314 0.047 Uiso 1 1 calc R
H1B H 0.9015 0.6609 0.5563 0.047 Uiso 1 1 calc R
C3 C 0.6543(9) 0.4280(15) 0.6311(6) 0.040(3) Uani 1 1 d .
H3A H 0.6087 0.5299 0.6312 0.048 Uiso 1 1 calc R
H3B H 0.6641 0.3876 0.6874 0.048 Uiso 1 1 calc R
C2 C 0.7952(8) 0.6391(15) 0.6429(6) 0.037(3) Uani 1 1 d .
H2C H 0.7920 0.6103 0.7011 0.045 Uiso 1 1 calc R
H2D H 0.7641 0.7585 0.6340 0.045 Uiso 1 1 calc R
C4 C 0.6170(11) 0.269(2) 0.5804(8) 0.059(4) Uani 1 1 d .
H4A H 0.6049 0.3143 0.5252 0.071 Uiso 1 1 calc R
H4B H 0.6662 0.1742 0.5767 0.071 Uiso 1 1 calc R
N1 N 0.9473(7) 0.8141(14) 0.6540(5) 0.042(2) Uani 1 1 d .
H1C H 0.9120 0.9160 0.6465 0.063 Uiso 1 1 calc R
H1D H 1.0042 0.8302 0.6306 0.063 Uiso 1 1 calc R
H1E H 0.9549 0.7937 0.7075 0.063 Uiso 1 1 calc R
N3 N 0.5309(8) 0.1827(14) 0.6112(6) 0.052(3) Uani 1 1 d .
H3C H 0.5425 0.1310 0.6599 0.078 Uiso 1 1 calc R
H3D H 0.5116 0.0950 0.5761 0.078 Uiso 1 1 calc R
H3E H 0.4855 0.2689 0.6164 0.078 Uiso 1 1 calc R

loop_
_atom_site_aniso_label
_atom_site_aniso_U_11
_atom_site_aniso_U_22
_atom_site_aniso_U_33
_atom_site_aniso_U_23
_atom_site_aniso_U_13
_atom_site_aniso_U_12
Bi1 0.0277(2) 0.03274(18) 0.02433(18) -0.00219(11) -0.00300(17) 0.0040(2)
Br3 0.0365(6) 0.0435(6) 0.0293(5) -0.0013(4) -0.0044(5) -0.0011(5)
Br2 0.0351(6) 0.0427(5) 0.0326(5) 0.0057(4) -0.0002(5) -0.0007(5)
Br5 0.0659(10) 0.0563(7) 0.0660(8) -0.0132(7) -0.0176(7) 0.0332(8)
Br4 0.0429(7) 0.0659(7) 0.0350(6) -0.0008(5) 0.0084(5) -0.0042(6)
Br1 0.0427(7) 0.0400(5) 0.0302(5) -0.0062(4) -0.0075(5) -0.0001(5)
Br6 0.0625(9) 0.0449(6) 0.0337(5) 0.0002(5) -0.0010(5) 0.0183(6)
N2 0.032(6) 0.037(4) 0.038(4) -0.002(3) 0.006(4) -0.001(4)
C1 0.033(6) 0.041(6) 0.045(6) -0.002(5) -0.001(5) 0.002(5)
C3 0.046(7) 0.035(5) 0.038(6) -0.003(4) 0.006(5) 0.005(5)
C2 0.039(7) 0.034(5) 0.039(5) -0.002(5) 0.006(5) 0.006(5)
C4 0.052(9) 0.076(9) 0.049(7) -0.020(7) 0.008(6) -0.019(8)
N1 0.041(6) 0.049(5) 0.035(5) 0.000(4) 0.013(4) -0.003(5)
N3 0.047(7) 0.038(5) 0.071(7) 0.004(5) -0.003(6) -0.009(5)

loop_
_atom_type_symbol
_atom_type_description
_atom_type_scat_dispersion_real
_atom_type_scat_dispersion_imag
_atom_type_scat_source
C C 0.0033 0.0016 'International Tables Vol C Tables 4.2.6.8 and 6.1.1.4'
H H 0.0000 0.0000 'International Tables Vol C Tables 4.2.6.8 and 6.1.1.4'
N N 0.0061 0.0033 'International Tables Vol C Tables 4.2.6.8 and 6.1.1.4'
Br Br -0.2901 2.4595 'International Tables Vol C Tables 4.2.6.8 and 6.1.1.4'
Bi Bi -4.1077 10.2566 'International Tables Vol C Tables 4.2.6.8 and 6.1.1.4'

loop_
_geom_angle_atom_site_label_1
_geom_angle_atom_site_label_2
_geom_angle_atom_site_label_3
_geom_angle
Br5 Bi1 Br1 88.70(4)
Br5 Bi1 Br4 90.94(5)
Br1 Bi1 Br4 89.90(3)
Br5 Bi1 Br2 87.44(4)
Br1 Bi1 Br2 91.25(3)
Br4 Bi1 Br2 178.00(4)
Br5 Bi1 Br6 170.91(5)
Br1 Bi1 Br6 84.92(3)
Br4 Bi1 Br6 95.50(4)
Br2 Bi1 Br6 86.24(4)
Br5 Bi1 Br3 89.96(4)
Br1 Bi1 Br3 178.25(4)
Br4 Bi1 Br3 88.99(4)
Br2 Bi1 Br3 89.82(3)
Br6 Bi1 Br3 96.54(3)
C3 N2 C2 114.4(8)
N1 C1 C2 110.8(9)
N2 C3 C4 108.5(9)
N2 C2 C1 109.2(9)
N3 C4 C3 115.2(10)

loop_
_geom_bond_atom_site_label_1
_geom_bond_atom_site_label_2
_geom_bond_distance
Bi1 Br5 2.7809(13)
Bi1 Br1 2.7996(10)
Bi1 Br4 2.8588(12)
Bi1 Br2 2.8761(11)
Bi1 Br6 2.9048(12)
Bi1 Br3 2.9454(11)
N2 C3 1.482(15)
N2 C2 1.483(14)
C1 N1 1.494(14)
C1 C2 1.519(16)
C3 C4 1.499(16)
C4 N3 1.445(16)
